data_7000826
loop_
_publ_author_name
'Longato, Bruno'
'Montagner, Diego'
'Zangrando, Ennio'

_publ_section_title
;
 Role of the ancillary ligands on the stabilization of the imino-oxo
 tautomer of 1-methylcytosine in PtII complexes
;
_journal_issue 13
_journal_name_full 'Dalton Transactions'
_journal_page_first 2400
_journal_page_last 2405
_journal_paper_doi 10.1039/b818514j
_journal_year 2009
_chemical_formula_moiety 'C47 H44 N5 O3 P2 Pt, N O3 1-, 0.5(H2 O)'
_chemical_formula_sum 'C47 H45 N6 O6.5 P2 Pt'
_chemical_formula_weight 1054.92
_chemical_name_systematic
;
?
;
_space_group_IT_number 2
_symmetry_cell_setting triclinic
_symmetry_space_group_name_Hall '-P 1'
_symmetry_space_group_name_H-M 'P -1'
_atom_sites_solution_hydrogens geom
_atom_sites_solution_primary direct
_atom_sites_solution_secondary difmap
_audit_creation_method SHELXL-97
_cell_angle_alpha 105.94(2)
_cell_angle_beta 96.01(3)
_cell_angle_gamma 112.59(3)
_cell_formula_units_Z 4
_cell_length_a 14.868(4)
_cell_length_b 17.155(4)
_cell_length_c 22.120(5)
_cell_measurement_temperature 293(2)
_cell_volume 4866(3)
_computing_cell_refinement 'Denzo (Otwinowski & Minor 1997)'
_computing_data_collection 'Nonius Xpress'
_computing_data_reduction 'Denzo and Scalepack (Otwinowski & Minor 1997)'
_computing_molecular_graphics 'Ortep3/windows (Farrugia,1997)'
_computing_publication_material 'Wingx 1.70.01 (Farrugia, 1999)'
_computing_structure_refinement 'SHELX97 (Sheldrick, 1998)'
_computing_structure_solution 'SHELX97 (Sheldrick, 1998)'
_diffrn_ambient_temperature 293(2)
_diffrn_measured_fraction_theta_full 0.872
_diffrn_measured_fraction_theta_max 0.872
_diffrn_measurement_device_type 'image plate dip1030'
_diffrn_measurement_method 'laser scanner'
_diffrn_radiation_monochromator graphite
_diffrn_radiation_source 'fine-focus sealed tube'
_diffrn_radiation_type MoK\a
_diffrn_radiation_wavelength 0.71073
_diffrn_reflns_av_R_equivalents 0.0674
_diffrn_reflns_av_sigmaI/netI 0.1860
_diffrn_reflns_limit_h_max 17
_diffrn_reflns_limit_h_min -17
_diffrn_reflns_limit_k_max 20
_diffrn_reflns_limit_k_min -20
_diffrn_reflns_limit_l_max 26
_diffrn_reflns_limit_l_min -26
_diffrn_reflns_number 58142
_diffrn_reflns_theta_full 25.35
_diffrn_reflns_theta_max 25.35
_diffrn_reflns_theta_min 1.53
_exptl_absorpt_coefficient_mu 3.002
_exptl_absorpt_correction_T_max 0.5379
_exptl_absorpt_correction_T_min 0.2455
_exptl_absorpt_correction_type refdelf
_exptl_absorpt_process_details
;
Parkin S,Moezzi B & Hope H, (1995) J. Appl. Cryst. 28, 53-56
Cubic fit to sin(theta)/lambda - 24 parameters
;
_exptl_crystal_colour colorless
_exptl_crystal_density_diffrn 1.440
_exptl_crystal_density_method 'not measured'
_exptl_crystal_description prism
_exptl_crystal_F_000 2116
_exptl_crystal_size_max 0.40
_exptl_crystal_size_mid 0.30
_exptl_crystal_size_min 0.25
_refine_diff_density_max 1.101
_refine_diff_density_min -0.776
_refine_diff_density_rms 0.106
_refine_ls_extinction_method none
_refine_ls_goodness_of_fit_ref 0.768
_refine_ls_hydrogen_treatment constr
_refine_ls_matrix_type full
_refine_ls_number_parameters 1086
_refine_ls_number_reflns 15539
_refine_ls_number_restraints 0
_refine_ls_restrained_S_all 0.768
_refine_ls_R_factor_all 0.1305
_refine_ls_R_factor_gt 0.0521
_refine_ls_shift/su_max 0.001
_refine_ls_shift/su_mean 0.000
_refine_ls_structure_factor_coef Fsqd
_refine_ls_weighting_details 'calc w=1/[\s^2^(Fo^2^)+(0.0557P)^2^+0.0000P] where P=(Fo^2^+2Fc^2^)/3'
_refine_ls_weighting_scheme calc
_refine_ls_wR_factor_gt 0.1262
_refine_ls_wR_factor_ref 0.1398
_reflns_number_gt 6194
_reflns_number_total 15539
_reflns_threshold_expression >2sigma(I)
_cod_data_source_file b818514j.txt
_cod_data_source_block pd3
_cod_original_cell_volume 4866(2)
_cod_original_formula_sum 'C47 H45 N6 O6.50 P2 Pt'
_cod_database_code 7000826

loop_
_symmetry_equiv_pos_as_xyz
'x, y, z'
'-x, -y, -z'

loop_
_atom_site_label
_atom_site_type_symbol
_atom_site_fract_x
_atom_site_fract_y
_atom_site_fract_z
_atom_site_U_iso_or_equiv
_atom_site_adp_type
_atom_site_occupancy
_atom_site_symmetry_multiplicity
_atom_site_calc_flag
_atom_site_refinement_flags
_atom_site_disorder_assembly
_atom_site_disorder_group
Pt1 Pt 0.08624(3) 0.20485(3) 0.49893(2) 0.06103(17) Uani 1 1 d . . .
P1 P 0.1988(2) 0.2810(2) 0.44978(15) 0.0673(9) Uani 1 1 d . . .
P2 P -0.0509(2) 0.20427(19) 0.44106(14) 0.0628(8) Uani 1 1 d . . .
N1C N -0.0591(11) 0.2380(10) 0.7146(6) 0.112(4) Uani 1 1 d . . .
N3C N 0.0381(8) 0.2492(7) 0.6434(5) 0.085(3) Uani 1 1 d . . .
H3C H 0.0926 0.2774 0.6331 0.102 Uiso 1 1 calc R . .
N4C N -0.0102(6) 0.1322(6) 0.5475(4) 0.066(3) Uani 1 1 d . . .
H4C H -0.0449 0.0755 0.5271 0.079 Uiso 1 1 calc R . .
O2C O 0.0664(8) 0.3752(7) 0.7232(5) 0.124(3) Uani 1 1 d . . .
C1C C -0.0800(15) 0.2811(14) 0.7678(10) 0.194(9) Uani 1 1 d . . .
H1C1 H -0.1347 0.2388 0.7783 0.291 Uiso 1 1 calc R . .
H1C2 H -0.0981 0.3260 0.7598 0.291 Uiso 1 1 calc R . .
H1C3 H -0.0220 0.3093 0.8033 0.291 Uiso 1 1 calc R . .
C2C C 0.0175(13) 0.2935(12) 0.6982(8) 0.104(5) Uani 1 1 d . . .
C4C C -0.0230(10) 0.1634(9) 0.6047(7) 0.078(4) Uani 1 1 d . . .
C5C C -0.1009(10) 0.1116(9) 0.6309(7) 0.091(4) Uani 1 1 d . . .
H5C H -0.1384 0.0502 0.6094 0.109 Uiso 1 1 calc R . .
C6C C -0.1181(12) 0.1510(11) 0.6841(8) 0.109(5) Uani 1 1 d . . .
H6C H -0.1700 0.1196 0.7006 0.131 Uiso 1 1 calc R . .
N1T N 0.3082(9) 0.1311(8) 0.5678(6) 0.096(3) Uani 1 1 d . . .
N3T N 0.2041(6) 0.2024(6) 0.5580(4) 0.066(3) Uani 1 1 d . . .
O2T O 0.1576(6) 0.0599(5) 0.4877(4) 0.084(2) Uani 1 1 d . . .
O4T O 0.2390(6) 0.3362(5) 0.6295(4) 0.083(2) Uani 1 1 d . . .
C1T C 0.3302(11) 0.0545(10) 0.5423(8) 0.134(6) Uani 1 1 d . . .
H1T1 H 0.2750 0.0084 0.5077 0.201 Uiso 1 1 calc R . .
H1T2 H 0.3406 0.0316 0.5761 0.201 Uiso 1 1 calc R . .
H1T3 H 0.3897 0.0730 0.5262 0.201 Uiso 1 1 calc R . .
C2T C 0.2214(11) 0.1264(9) 0.5349(7) 0.081(4) Uani 1 1 d . . .
C4T C 0.2664(10) 0.2748(9) 0.6101(6) 0.068(3) Uani 1 1 d . . .
C5T C 0.3554(10) 0.2755(9) 0.6383(6) 0.079(4) Uani 1 1 d . . .
C6T C 0.3726(11) 0.2061(10) 0.6160(7) 0.096(4) Uani 1 1 d . . .
H6T H 0.4330 0.2082 0.6345 0.115 Uiso 1 1 calc R . .
C7T C 0.4293(10) 0.3613(9) 0.6904(6) 0.119(5) Uani 1 1 d . . .
H7T1 H 0.4019 0.4045 0.6979 0.178 Uiso 1 1 calc R . .
H7T2 H 0.4906 0.3847 0.6771 0.178 Uiso 1 1 calc R . .
H7T3 H 0.4424 0.3495 0.7296 0.178 Uiso 1 1 calc R . .
C1 C 0.1750(10) 0.2218(9) 0.3645(6) 0.074(3) Uani 1 1 d . . .
C2 C 0.1092(9) 0.1308(8) 0.3420(7) 0.084(4) Uani 1 1 d . . .
H2 H 0.0799 0.1038 0.3705 0.100 Uiso 1 1 calc R . .
C3 C 0.0882(12) 0.0824(12) 0.2792(8) 0.118(6) Uani 1 1 d . . .
H3 H 0.0410 0.0226 0.2639 0.142 Uiso 1 1 calc R . .
C4 C 0.1340(15) 0.1188(15) 0.2384(8) 0.131(7) Uani 1 1 d . . .
H4 H 0.1169 0.0851 0.1946 0.158 Uiso 1 1 calc R . .
C5 C 0.2109(13) 0.2115(13) 0.2626(8) 0.110(5) Uani 1 1 d . . .
H5 H 0.2459 0.2363 0.2349 0.131 Uiso 1 1 calc R . .
C6 C 0.2303(10) 0.2606(9) 0.3256(7) 0.085(4) Uani 1 1 d . . .
H6 H 0.2799 0.3194 0.3424 0.102 Uiso 1 1 calc R . .
C7 C 0.3280(8) 0.2997(8) 0.4784(6) 0.070(3) Uani 1 1 d . . .
C8 C 0.3511(11) 0.2267(9) 0.4557(7) 0.089(4) Uani 1 1 d . . .
H8 H 0.3029 0.1712 0.4275 0.107 Uiso 1 1 calc R . .
C9 C 0.4484(14) 0.2407(10) 0.4770(9) 0.120(6) Uani 1 1 d . . .
H9 H 0.4654 0.1930 0.4627 0.144 Uiso 1 1 calc R . .
C10 C 0.5232(11) 0.3237(13) 0.5194(8) 0.115(6) Uani 1 1 d . . .
H10 H 0.5872 0.3289 0.5332 0.138 Uiso 1 1 calc R . .
C11 C 0.5038(12) 0.3963(12) 0.5406(9) 0.123(6) Uani 1 1 d . . .
H11 H 0.5534 0.4520 0.5674 0.147 Uiso 1 1 calc R . .
C12 C 0.4024(11) 0.3826(9) 0.5193(7) 0.095(4) Uani 1 1 d . . .
H12 H 0.3860 0.4306 0.5332 0.114 Uiso 1 1 calc R . .
C13 C 0.2051(8) 0.3960(7) 0.4674(6) 0.068(3) Uani 1 1 d . . .
C14 C 0.2062(8) 0.4358(8) 0.4188(6) 0.065(3) Uani 1 1 d . . .
H14 H 0.2025 0.4044 0.3764 0.078 Uiso 1 1 calc R . .
C15 C 0.2126(10) 0.5187(9) 0.4353(7) 0.084(4) Uani 1 1 d . . .
H15 H 0.2103 0.5442 0.4034 0.100 Uiso 1 1 calc R . .
C16 C 0.2223(9) 0.5659(9) 0.4963(8) 0.084(4) Uani 1 1 d . . .
H16 H 0.2307 0.6250 0.5068 0.101 Uiso 1 1 calc R . .
C17 C 0.2201(10) 0.5279(9) 0.5453(7) 0.095(4) Uani 1 1 d . . .
H17 H 0.2254 0.5612 0.5876 0.113 Uiso 1 1 calc R . .
C18 C 0.2099(9) 0.4398(8) 0.5300(6) 0.079(4) Uani 1 1 d . . .
H18 H 0.2066 0.4125 0.5611 0.094 Uiso 1 1 calc R . .
C19 C -0.1309(9) 0.0932(7) 0.3826(5) 0.073(4) Uani 1 1 d . . .
C20 C -0.1129(9) 0.0172(8) 0.3801(5) 0.068(3) Uani 1 1 d . . .
H20 H -0.0584 0.0241 0.4094 0.082 Uiso 1 1 calc R . .
C21 C -0.1734(11) -0.0658(8) 0.3357(6) 0.089(4) Uani 1 1 d . . .
H21 H -0.1598 -0.1148 0.3343 0.106 Uiso 1 1 calc R . .
C22 C -0.2534(11) -0.0758(10) 0.2939(7) 0.098(5) Uani 1 1 d . . .
H22 H -0.2942 -0.1320 0.2632 0.118 Uiso 1 1 calc R . .
C23 C -0.2750(11) -0.0065(11) 0.2956(7) 0.105(5) Uani 1 1 d . . .
H23 H -0.3316 -0.0158 0.2670 0.126 Uiso 1 1 calc R . .
C24 C -0.2144(10) 0.0784(9) 0.3391(6) 0.082(4) Uani 1 1 d . . .
H24 H -0.2299 0.1260 0.3391 0.099 Uiso 1 1 calc R . .
C25 C -0.1204(10) 0.2373(8) 0.4984(6) 0.066(3) Uani 1 1 d . . .
C26 C -0.2240(11) 0.1852(9) 0.4883(7) 0.088(4) Uani 1 1 d . . .
H26 H -0.2612 0.1360 0.4509 0.105 Uiso 1 1 calc R . .
C27 C -0.2684(13) 0.2137(12) 0.5402(11) 0.121(6) Uani 1 1 d . . .
H27 H -0.3362 0.1811 0.5370 0.145 Uiso 1 1 calc R . .
C28 C -0.214(2) 0.2859(13) 0.5925(10) 0.134(8) Uani 1 1 d . . .
H28 H -0.2448 0.3015 0.6250 0.161 Uiso 1 1 calc R . .
C29 C -0.1209(15) 0.3346(12) 0.6001(8) 0.103(5) Uani 1 1 d . . .
H29 H -0.0867 0.3865 0.6361 0.124 Uiso 1 1 calc R . .
C30 C -0.0717(10) 0.3099(9) 0.5548(7) 0.077(4) Uani 1 1 d . . .
H30 H -0.0029 0.3433 0.5625 0.093 Uiso 1 1 calc R . .
C31 C -0.0410(8) 0.2755(8) 0.3914(6) 0.067(3) Uani 1 1 d . . .
C32 C -0.0294(9) 0.2485(8) 0.3285(6) 0.080(4) Uani 1 1 d . . .
H32 H -0.0239 0.1950 0.3113 0.096 Uiso 1 1 calc R . .
C33 C -0.0265(10) 0.3025(12) 0.2928(7) 0.107(5) Uani 1 1 d . . .
H33 H -0.0232 0.2824 0.2499 0.129 Uiso 1 1 calc R . .
C34 C -0.0282(12) 0.3853(10) 0.3163(7) 0.099(5) Uani 1 1 d . . .
H34 H -0.0229 0.4214 0.2910 0.118 Uiso 1 1 calc R . .
C35 C -0.0374(11) 0.4098(10) 0.3741(8) 0.098(5) Uani 1 1 d . . .
H35 H -0.0403 0.4647 0.3902 0.118 Uiso 1 1 calc R . .
C36 C -0.0435(8) 0.3590(8) 0.4154(6) 0.078(4) Uani 1 1 d . . .
H36 H -0.0491 0.3805 0.4576 0.094 Uiso 1 1 calc R . .
Pt2 Pt 0.57775(3) 0.69280(3) 0.96550(2) 0.06012(16) Uani 1 1 d . . .
P3 P 0.5344(2) 0.8097(2) 0.98532(15) 0.0662(9) Uani 1 1 d . . .
P4 P 0.7364(2) 0.77274(19) 1.02846(15) 0.0633(9) Uani 1 1 d . . .
N1D N 0.6874(8) 0.4885(8) 0.7781(5) 0.086(3) Uani 1 1 d . . .
N3D N 0.6176(7) 0.5720(6) 0.8376(5) 0.070(3) Uani 1 1 d . . .
H3D H 0.5889 0.6074 0.8403 0.084 Uiso 1 1 calc R . .
N4D N 0.6076(6) 0.5800(5) 0.9425(4) 0.062(2) Uani 1 1 d . . .
H4D H 0.6076 0.5558 0.9717 0.074 Uiso 1 1 calc R . .
O2D O 0.6459(7) 0.5837(6) 0.7401(4) 0.098(3) Uani 1 1 d . . .
C1D C 0.7266(11) 0.4608(10) 0.7196(7) 0.119(5) Uani 1 1 d . . .
H1D1 H 0.7478 0.4153 0.7222 0.179 Uiso 1 1 calc R . .
H1D2 H 0.7825 0.5120 0.7183 0.179 Uiso 1 1 calc R . .
H1D3 H 0.6745 0.4374 0.6811 0.179 Uiso 1 1 calc R . .
C2D C 0.6495(10) 0.5509(9) 0.7825(7) 0.081(4) Uani 1 1 d . . .
C4D C 0.6255(8) 0.5435(7) 0.8901(6) 0.063(3) Uani 1 1 d . . .
C5D C 0.6596(9) 0.4741(7) 0.8807(6) 0.070(3) Uani 1 1 d . . .
H5D H 0.6628 0.4476 0.9119 0.085 Uiso 1 1 calc R . .
C6D C 0.6862(9) 0.4493(8) 0.8258(7) 0.083(4) Uani 1 1 d . . .
H6D H 0.7055 0.4027 0.8186 0.099 Uiso 1 1 calc R . .
N1U N 0.3131(9) 0.5587(7) 0.8112(5) 0.091(3) Uani 1 1 d . . .
N3U N 0.4371(7) 0.6090(6) 0.9082(4) 0.067(3) Uani 1 1 d . . .
O2U O 0.4814(7) 0.6481(5) 0.8223(4) 0.081(2) Uani 1 1 d . . .
O4U O 0.3955(6) 0.5594(5) 0.9924(4) 0.078(2) Uani 1 1 d . . .
C1U C 0.2835(10) 0.5595(8) 0.7431(6) 0.104(4) Uani 1 1 d . . .
H1U1 H 0.3422 0.5944 0.7313 0.156 Uiso 1 1 calc R . .
H1U2 H 0.2369 0.5856 0.7424 0.156 Uiso 1 1 calc R . .
H1U3 H 0.2529 0.4991 0.7129 0.156 Uiso 1 1 calc R . .
C2U C 0.4146(10) 0.6075(8) 0.8456(6) 0.067(3) Uani 1 1 d . . .
C4U C 0.3682(10) 0.5618(8) 0.9391(7) 0.077(4) Uani 1 1 d . . .
C5U C 0.2691(9) 0.5164(7) 0.9025(6) 0.057(3) Uani 1 1 d . . .
C6U C 0.2445(10) 0.5172(8) 0.8422(7) 0.081(4) Uani 1 1 d . . .
H6U H 0.1772 0.4879 0.8205 0.097 Uiso 1 1 calc R . .
C7U C 0.1948(9) 0.4699(8) 0.9345(6) 0.099(4) Uani 1 1 d . . .
H7U1 H 0.1293 0.4411 0.9059 0.149 Uiso 1 1 calc R . .
H7U2 H 0.1955 0.5126 0.9733 0.149 Uiso 1 1 calc R . .
H7U3 H 0.2110 0.4255 0.9452 0.149 Uiso 1 1 calc R . .
C37 C 0.5198(9) 0.8474(8) 1.0664(6) 0.072(4) Uani 1 1 d . . .
C38 C 0.5174(9) 0.7974(9) 1.1046(7) 0.077(4) Uani 1 1 d . . .
H38 H 0.5289 0.7467 1.0898 0.093 Uiso 1 1 calc R . .
C39 C 0.4984(9) 0.8200(11) 1.1650(8) 0.098(4) Uani 1 1 d . . .
H39 H 0.4996 0.7873 1.1921 0.118 Uiso 1 1 calc R . .
C40 C 0.4766(10) 0.8965(13) 1.1840(8) 0.126(7) Uani 1 1 d . . .
H40 H 0.4621 0.9169 1.2236 0.151 Uiso 1 1 calc R . .
C41 C 0.4795(13) 0.9392(13) 1.1349(14) 0.150(9) Uani 1 1 d . . .
H41 H 0.4639 0.9881 1.1460 0.180 Uiso 1 1 calc R . .
C42 C 0.4991(13) 0.9216(13) 1.0808(8) 0.117(7) Uani 1 1 d . . .
H42 H 0.4998 0.9544 1.0535 0.141 Uiso 1 1 calc R . .
C43 C 0.4103(11) 0.7802(9) 0.9387(6) 0.075(4) Uani 1 1 d . . .
C44 C 0.3281(12) 0.7354(9) 0.9588(7) 0.085(4) Uani 1 1 d . . .
H44 H 0.3365 0.7215 0.9962 0.102 Uiso 1 1 calc R . .
C45 C 0.2340(12) 0.7108(10) 0.9251(8) 0.103(5) Uani 1 1 d . . .
H45 H 0.1780 0.6795 0.9384 0.123 Uiso 1 1 calc R . .
C46 C 0.2242(14) 0.7337(12) 0.8704(10) 0.124(7) Uani 1 1 d . . .
H46 H 0.1601 0.7155 0.8461 0.149 Uiso 1 1 calc R . .
C47 C 0.3074(18) 0.7835(11) 0.8501(8) 0.129(6) Uani 1 1 d . . .
H47 H 0.3009 0.8007 0.8141 0.154 Uiso 1 1 calc R . .
C48 C 0.3982(11) 0.8046(9) 0.8871(8) 0.098(5) Uani 1 1 d . . .
H48 H 0.4554 0.8381 0.8758 0.117 Uiso 1 1 calc R . .
C49 C 0.6184(10) 0.8998(8) 0.9657(7) 0.077(4) Uani 1 1 d . . .
C50 C 0.6591(11) 0.9878(10) 1.0021(8) 0.096(5) Uani 1 1 d . . .
H50 H 0.6447 1.0034 1.0424 0.115 Uiso 1 1 calc R . .
C51 C 0.7201(14) 1.0558(12) 0.9835(9) 0.122(7) Uani 1 1 d . . .
H51 H 0.7411 1.1158 1.0084 0.147 Uiso 1 1 calc R . .
C52 C 0.7484(14) 1.0328(11) 0.9281(12) 0.140(7) Uani 1 1 d . . .
H52 H 0.7956 1.0776 0.9172 0.168 Uiso 1 1 calc R . .
C53 C 0.7098(12) 0.9446(12) 0.8867(8) 0.113(5) Uani 1 1 d . . .
H53 H 0.7255 0.9304 0.8467 0.136 Uiso 1 1 calc R . .
C54 C 0.6479(11) 0.8794(9) 0.9066(8) 0.093(4) Uani 1 1 d . . .
H54 H 0.6241 0.8196 0.8805 0.112 Uiso 1 1 calc R . .
C55 C 0.7433(10) 0.7382(8) 1.0994(5) 0.068(3) Uani 1 1 d . . .
C56 C 0.6593(10) 0.6674(8) 1.1044(6) 0.073(4) Uani 1 1 d . . .
H56 H 0.6010 0.6362 1.0716 0.088 Uiso 1 1 calc R . .
C57 C 0.6670(11) 0.6458(8) 1.1604(7) 0.084(4) Uani 1 1 d . . .
H57 H 0.6121 0.5997 1.1648 0.101 Uiso 1 1 calc R . .
C58 C 0.7535(12) 0.6907(9) 1.2098(7) 0.089(4) Uani 1 1 d . . .
H58 H 0.7567 0.6734 1.2460 0.107 Uiso 1 1 calc R . .
C59 C 0.8333(12) 0.7599(10) 1.2052(6) 0.095(5) Uani 1 1 d . . .
H59 H 0.8905 0.7912 1.2390 0.113 Uiso 1 1 calc R . .
C60 C 0.8305(10) 0.7851(8) 1.1492(6) 0.081(4) Uani 1 1 d . . .
H60 H 0.8857 0.8319 1.1457 0.097 Uiso 1 1 calc R . .
C61 C 0.8219(10) 0.7493(7) 0.9855(7) 0.068(3) Uani 1 1 d . . .
C62 C 0.8959(12) 0.7294(8) 1.0093(7) 0.090(4) Uani 1 1 d . . .
H62 H 0.9040 0.7309 1.0519 0.108 Uiso 1 1 calc R . .
C63 C 0.9593(13) 0.7075(10) 0.9744(10) 0.116(6) Uani 1 1 d . . .
H63 H 1.0090 0.6947 0.9925 0.140 Uiso 1 1 calc R . .
C64 C 0.9455(14) 0.7053(9) 0.9112(11) 0.119(6) Uani 1 1 d . . .
H64 H 0.9868 0.6908 0.8859 0.143 Uiso 1 1 calc R . .
C65 C 0.8694(12) 0.7247(9) 0.8844(8) 0.099(5) Uani 1 1 d . . .
H65 H 0.8578 0.7211 0.8413 0.119 Uiso 1 1 calc R . .
C66 C 0.8141(10) 0.7489(8) 0.9240(8) 0.082(4) Uani 1 1 d . . .
H66 H 0.7676 0.7664 0.9078 0.098 Uiso 1 1 calc R . .
C67 C 0.7959(9) 0.8937(8) 1.0625(6) 0.066(3) Uani 1 1 d . . .
C68 C 0.7736(9) 0.9352(8) 1.1188(7) 0.081(4) Uani 1 1 d . . .
H68 H 0.7269 0.9013 1.1372 0.097 Uiso 1 1 calc R . .
C69 C 0.8233(11) 1.0294(10) 1.1472(6) 0.093(4) Uani 1 1 d . . .
H69 H 0.8098 1.0592 1.1845 0.112 Uiso 1 1 calc R . .
C70 C 0.8928(11) 1.0767(9) 1.1183(9) 0.114(6) Uani 1 1 d . . .
H70 H 0.9272 1.1388 1.1372 0.136 Uiso 1 1 calc R . .
C71 C 0.9119(11) 1.0353(10) 1.0636(8) 0.098(5) Uani 1 1 d . . .
H71 H 0.9585 1.0690 1.0450 0.117 Uiso 1 1 calc R . .
C72 C 0.8642(10) 0.9453(8) 1.0354(6) 0.084(4) Uani 1 1 d . . .
H72 H 0.8774 0.9176 0.9972 0.100 Uiso 1 1 calc R . .
N10 N 0.1097(16) 0.6026(14) 0.0722(9) 0.344(8) Uiso 0.50 1 d PG . .
O11 O 0.059(3) 0.598(2) 0.0225(14) 0.36(2) Uiso 0.50 1 d PG . .
O13 O 0.0779(17) 0.5412(15) 0.0936(11) 0.179(10) Uiso 0.50 1 d PG . .
O12 O 0.1950(19) 0.6654(17) 0.0982(16) 0.281(17) Uiso 0.50 1 d PG . .
N20 N 0.3968(11) 0.8281(10) 0.3223(7) 0.119(8) Uiso 0.50 1 d PG . .
O21 O 0.3711(13) 0.7501(11) 0.2871(8) 0.116(6) Uiso 0.50 1 d PG . .
O22 O 0.3439(19) 0.8655(14) 0.3137(12) 0.223(13) Uiso 0.50 1 d PG . .
O23 O 0.471(2) 0.8665(18) 0.3689(13) 0.37(2) Uiso 0.50 1 d PG . .
N30 N 0.5242(17) 0.2020(14) 0.3146(9) 0.30(2) Uiso 0.50 1 d PG . .
O31 O 0.515(2) 0.2685(16) 0.3098(13) 0.203(11) Uiso 0.50 1 d PG . .
O32 O 0.450(2) 0.1301(16) 0.297(2) 0.39(3) Uiso 0.50 1 d PG . .
O33 O 0.609(2) 0.206(2) 0.3327(17) 0.280(17) Uiso 0.50 1 d PG . .
N40 N 0.1925(15) 0.8853(12) 0.1854(9) 0.30(3) Uiso 0.50 1 d PG . .
O43 O 0.196(2) 0.8211(18) 0.1454(13) 0.31(4) Uiso 0.50 1 d PG . .
O41 O 0.1138(16) 0.8927(19) 0.1818(14) 0.239(13) Uiso 0.50 1 d PG . .
O42 O 0.2656(17) 0.9385(16) 0.2318(11) 0.214(12) Uiso 0.50 1 d PG . .
O1W O 0.0206(12) 0.4866(10) 0.1968(7) 0.226(6) Uiso 1 1 d . . .

loop_
_atom_site_aniso_label
_atom_site_aniso_U_11
_atom_site_aniso_U_22
_atom_site_aniso_U_33
_atom_site_aniso_U_23
_atom_site_aniso_U_13
_atom_site_aniso_U_12
Pt1 0.0624(3) 0.0550(3) 0.0621(3) 0.0209(2) 0.0088(2) 0.0226(2)
P1 0.067(2) 0.064(2) 0.076(2) 0.0330(18) 0.0183(18) 0.0277(17)
P2 0.063(2) 0.0608(19) 0.065(2) 0.0217(16) 0.0105(16) 0.0285(17)
N1C 0.123(8) 0.127(8) 0.078(7) 0.017(6) 0.046(6) 0.053(7)
N3C 0.087(6) 0.084(6) 0.069(6) 0.020(5) 0.012(5) 0.027(5)
N4C 0.072(6) 0.056(5) 0.067(6) 0.028(4) 0.011(5) 0.021(4)
O2C 0.126(7) 0.112(7) 0.112(6) 0.027(5) 0.017(5) 0.040(5)
C1C 0.170(12) 0.209(12) 0.190(12) 0.060(9) 0.051(9) 0.071(9)
C2C 0.101(9) 0.105(8) 0.100(9) 0.030(7) 0.013(7) 0.046(7)
C4C 0.084(7) 0.074(7) 0.074(7) 0.025(6) 0.017(6) 0.033(6)
C5C 0.087(8) 0.098(8) 0.091(8) 0.042(6) 0.023(6) 0.037(6)
C6C 0.109(9) 0.108(8) 0.099(8) 0.025(7) 0.041(7) 0.036(7)
N1T 0.089(7) 0.089(6) 0.128(8) 0.052(6) 0.021(6) 0.049(6)
N3T 0.061(5) 0.062(5) 0.070(6) 0.032(5) 0.008(4) 0.017(4)
O2T 0.081(5) 0.066(5) 0.100(6) 0.026(4) 0.011(4) 0.029(4)
O4T 0.086(5) 0.083(5) 0.073(5) 0.028(4) 0.013(4) 0.031(4)
C1T 0.124(9) 0.128(9) 0.167(10) 0.059(7) 0.034(7) 0.068(7)
C2T 0.078(7) 0.074(7) 0.087(7) 0.040(6) 0.013(6) 0.023(6)
C4T 0.064(7) 0.077(7) 0.060(7) 0.027(6) 0.011(5) 0.026(6)
C5T 0.066(7) 0.083(7) 0.075(7) 0.029(6) 0.013(6) 0.020(6)
C6T 0.084(8) 0.104(8) 0.098(8) 0.039(7) 0.009(6) 0.039(7)
C7T 0.105(8) 0.132(9) 0.099(8) 0.034(7) 0.008(7) 0.038(7)
C1 0.090(10) 0.089(10) 0.061(8) 0.035(8) 0.030(7) 0.047(8)
C2 0.083(10) 0.056(9) 0.082(10) 0.001(8) 0.025(8) 0.016(7)
C3 0.103(13) 0.138(15) 0.077(12) 0.024(11) 0.038(10) 0.019(11)
C4 0.149(18) 0.159(18) 0.074(12) -0.022(12) 0.011(11) 0.101(15)
C5 0.157(16) 0.145(15) 0.081(11) 0.065(12) 0.061(12) 0.094(14)
C6 0.103(11) 0.082(10) 0.085(11) 0.035(9) 0.028(9) 0.051(9)
C7 0.051(8) 0.053(8) 0.096(10) 0.031(7) 0.008(7) 0.012(7)
C8 0.075(11) 0.088(10) 0.122(12) 0.053(9) 0.034(9) 0.039(9)
C9 0.091(13) 0.088(12) 0.197(18) 0.061(12) 0.054(12) 0.040(11)
C10 0.055(10) 0.133(15) 0.166(17) 0.073(14) 0.022(10) 0.036(12)
C11 0.056(11) 0.118(14) 0.175(17) 0.074(13) 0.007(10) 0.007(10)
C12 0.088(12) 0.085(10) 0.115(12) 0.041(9) 0.031(9) 0.034(9)
C13 0.061(8) 0.055(7) 0.082(9) 0.032(7) 0.011(7) 0.014(6)
C14 0.066(8) 0.063(8) 0.072(8) 0.024(7) 0.025(6) 0.031(7)
C15 0.104(11) 0.091(11) 0.089(11) 0.046(9) 0.053(9) 0.059(9)
C16 0.095(11) 0.078(9) 0.111(12) 0.056(10) 0.047(9) 0.048(8)
C17 0.113(12) 0.088(10) 0.092(11) 0.024(9) 0.044(9) 0.052(9)
C18 0.112(11) 0.069(9) 0.056(8) 0.019(7) 0.033(8) 0.037(8)
C19 0.073(9) 0.055(8) 0.058(8) 0.000(6) -0.003(7) 0.013(7)
C20 0.075(9) 0.068(8) 0.071(8) 0.029(7) 0.027(7) 0.035(7)
C21 0.118(12) 0.044(8) 0.059(8) 0.001(7) 0.013(8) 0.002(8)
C22 0.097(12) 0.063(10) 0.082(10) 0.001(8) -0.011(9) 0.003(9)
C23 0.086(11) 0.090(12) 0.087(11) 0.010(10) -0.020(8) 0.010(10)
C24 0.087(10) 0.083(10) 0.079(9) 0.035(8) 0.006(8) 0.037(8)
C25 0.071(9) 0.063(8) 0.066(8) 0.028(7) 0.011(7) 0.029(7)
C26 0.089(11) 0.089(10) 0.117(12) 0.060(9) 0.042(10) 0.049(9)
C27 0.114(14) 0.121(14) 0.22(2) 0.117(15) 0.120(16) 0.084(13)
C28 0.23(3) 0.071(13) 0.114(15) 0.032(12) 0.065(17) 0.067(15)
C29 0.137(16) 0.074(12) 0.103(13) 0.024(10) 0.027(13) 0.053(12)
C30 0.087(10) 0.086(10) 0.073(9) 0.030(8) 0.016(8) 0.051(9)
C31 0.051(8) 0.077(9) 0.078(9) 0.037(7) 0.015(7) 0.026(7)
C32 0.099(11) 0.079(9) 0.064(9) 0.027(8) 0.012(8) 0.041(8)
C33 0.099(12) 0.150(16) 0.064(10) 0.043(11) 0.010(8) 0.042(11)
C34 0.140(14) 0.103(12) 0.070(10) 0.030(9) 0.033(10) 0.067(11)
C35 0.129(13) 0.106(11) 0.120(13) 0.073(11) 0.055(11) 0.084(10)
C36 0.066(9) 0.088(10) 0.092(10) 0.025(8) 0.019(7) 0.048(8)
Pt2 0.0677(4) 0.0584(3) 0.0552(3) 0.0193(2) 0.0103(2) 0.0294(3)
P3 0.074(2) 0.064(2) 0.065(2) 0.0216(17) 0.0098(17) 0.0362(18)
P4 0.063(2) 0.0590(19) 0.063(2) 0.0179(16) 0.0081(16) 0.0254(16)
N1D 0.083(6) 0.099(7) 0.071(6) 0.018(5) 0.031(5) 0.038(5)
N3D 0.087(6) 0.065(5) 0.061(6) 0.020(5) 0.017(5) 0.036(5)
N4D 0.063(5) 0.061(5) 0.058(5) 0.016(4) 0.014(4) 0.026(4)
O2D 0.123(7) 0.100(6) 0.084(6) 0.047(5) 0.043(5) 0.047(5)
C1D 0.125(9) 0.129(9) 0.103(8) 0.039(7) 0.037(7) 0.053(7)
C2D 0.088(8) 0.066(7) 0.082(8) 0.023(6) 0.017(6) 0.031(6)
C4D 0.070(7) 0.058(6) 0.059(6) 0.023(5) 0.016(5) 0.023(5)
C5D 0.084(7) 0.064(6) 0.064(7) 0.019(5) 0.025(6) 0.032(5)
C6D 0.094(8) 0.072(7) 0.091(8) 0.032(6) 0.014(6) 0.043(6)
N1U 0.097(7) 0.087(6) 0.079(6) 0.021(5) 0.010(6) 0.039(6)
N3U 0.077(6) 0.070(5) 0.057(5) 0.023(4) 0.009(5) 0.035(5)
O2U 0.093(6) 0.085(5) 0.071(5) 0.031(4) 0.022(4) 0.041(4)
O4U 0.086(5) 0.085(5) 0.072(5) 0.037(4) 0.014(4) 0.038(4)
C1U 0.112(8) 0.102(8) 0.084(8) 0.037(6) -0.006(6) 0.037(6)
C2U 0.070(7) 0.064(6) 0.074(7) 0.027(6) 0.008(6) 0.034(5)
C4U 0.078(7) 0.074(7) 0.083(7) 0.021(6) 0.015(6) 0.041(6)
C5U 0.061(6) 0.049(6) 0.063(6) 0.021(5) 0.013(5) 0.026(5)
C6U 0.075(7) 0.069(7) 0.090(8) 0.012(6) 0.011(6) 0.034(6)
C7U 0.085(8) 0.098(8) 0.111(8) 0.033(6) 0.017(6) 0.040(6)
C37 0.077(9) 0.055(8) 0.070(9) 0.004(7) 0.010(7) 0.030(7)
C38 0.078(10) 0.093(10) 0.068(9) 0.020(8) 0.025(8) 0.048(8)
C39 0.064(10) 0.129(13) 0.107(13) 0.056(11) 0.031(9) 0.033(9)
C40 0.078(11) 0.144(16) 0.107(13) -0.038(11) 0.032(9) 0.050(11)
C41 0.096(14) 0.138(17) 0.24(3) 0.12(2) 0.018(17) 0.043(12)
C42 0.118(14) 0.144(17) 0.077(12) 0.025(11) 0.052(11) 0.045(12)
C43 0.099(12) 0.079(9) 0.054(8) 0.026(7) 0.004(8) 0.047(9)
C44 0.076(10) 0.076(9) 0.090(10) 0.008(8) -0.004(9) 0.040(8)
C45 0.095(13) 0.117(12) 0.115(13) 0.046(11) 0.023(11) 0.061(10)
C46 0.094(14) 0.117(14) 0.153(19) 0.005(13) -0.018(13) 0.076(12)
C47 0.164(19) 0.114(14) 0.122(15) 0.044(12) 0.001(15) 0.081(14)
C48 0.079(11) 0.093(10) 0.124(13) 0.029(10) 0.005(10) 0.052(9)
C49 0.097(11) 0.056(9) 0.079(10) 0.021(7) 0.006(8) 0.039(8)
C50 0.092(11) 0.078(11) 0.136(14) 0.060(11) 0.026(10) 0.040(9)
C51 0.140(17) 0.082(13) 0.122(16) -0.001(11) 0.006(13) 0.055(12)
C52 0.151(17) 0.061(12) 0.22(2) 0.072(14) 0.040(17) 0.041(12)
C53 0.137(15) 0.116(14) 0.121(14) 0.064(12) 0.062(11) 0.065(12)
C54 0.100(12) 0.079(10) 0.106(13) 0.038(10) 0.028(10) 0.039(9)
C55 0.090(10) 0.066(8) 0.059(8) 0.016(7) 0.016(8) 0.048(8)
C56 0.099(11) 0.073(9) 0.065(9) 0.028(7) 0.019(8) 0.051(8)
C57 0.108(12) 0.078(9) 0.071(9) 0.020(8) 0.021(9) 0.048(9)
C58 0.121(13) 0.070(10) 0.085(11) 0.036(9) 0.030(10) 0.041(9)
C59 0.129(14) 0.105(12) 0.062(9) 0.014(8) -0.005(9) 0.080(11)
C60 0.076(10) 0.064(8) 0.087(10) 0.023(8) 0.000(8) 0.021(7)
C61 0.068(9) 0.061(8) 0.079(10) 0.027(7) 0.022(8) 0.028(7)
C62 0.102(12) 0.086(10) 0.088(11) 0.021(8) 0.038(10) 0.049(9)
C63 0.105(13) 0.135(14) 0.154(17) 0.081(13) 0.051(13) 0.070(11)
C64 0.127(16) 0.082(10) 0.18(2) 0.052(12) 0.108(15) 0.059(11)
C65 0.073(11) 0.085(10) 0.121(14) 0.040(9) 0.013(10) 0.016(9)
C66 0.073(10) 0.077(9) 0.098(12) 0.023(8) 0.044(9) 0.034(8)
C67 0.076(9) 0.063(8) 0.053(8) 0.009(7) 0.003(7) 0.034(7)
C68 0.079(9) 0.048(8) 0.105(11) 0.028(8) -0.007(8) 0.022(7)
C69 0.118(13) 0.087(11) 0.071(9) 0.019(8) 0.014(9) 0.049(10)
C70 0.091(12) 0.062(10) 0.156(17) 0.043(11) 0.021(11) 0.000(8)
C71 0.117(13) 0.085(11) 0.112(12) 0.045(10) 0.074(11) 0.046(10)
C72 0.083(10) 0.048(8) 0.101(11) 0.018(8) 0.012(8) 0.016(7)

loop_
_atom_type_symbol
_atom_type_description
_atom_type_scat_dispersion_real
_atom_type_scat_dispersion_imag
_atom_type_scat_source
C C 0.0033 0.0016 'International Tables Vol C Tables 4.2.6.8 and 6.1.1.4'
H H 0.0000 0.0000 'International Tables Vol C Tables 4.2.6.8 and 6.1.1.4'
N N 0.0061 0.0033 'International Tables Vol C Tables 4.2.6.8 and 6.1.1.4'
O O 0.0106 0.0060 'International Tables Vol C Tables 4.2.6.8 and 6.1.1.4'
P P 0.1023 0.0942 'International Tables Vol C Tables 4.2.6.8 and 6.1.1.4'
Pt Pt -1.7033 8.3905 'International Tables Vol C Tables 4.2.6.8 and 6.1.1.4'

loop_
_geom_angle_atom_site_label_1
_geom_angle_atom_site_label_2
_geom_angle_atom_site_label_3
_geom_angle
_geom_angle_site_symmetry_1
_geom_angle_site_symmetry_3
_geom_angle_publ_flag
N3T Pt1 N4C 87.2(3) . . ?
N3T Pt1 P1 88.9(2) . . ?
N4C Pt1 P1 175.9(2) . . ?
N3T Pt1 P2 174.8(3) . . ?
N4C Pt1 P2 87.9(2) . . ?
P1 Pt1 P2 96.13(11) . . ?
C1 P1 C7 101.6(6) . . ?
C1 P1 C13 112.8(6) . . ?
C7 P1 C13 104.8(5) . . ?
C1 P1 Pt1 113.4(5) . . ?
C7 P1 Pt1 114.8(4) . . ?
C13 P1 Pt1 109.1(4) . . ?
C19 P2 C25 109.4(6) . . ?
C19 P2 C31 101.7(6) . . ?
C25 P2 C31 103.7(5) . . ?
C19 P2 Pt1 111.1(4) . . ?
C25 P2 Pt1 107.5(4) . . ?
C31 P2 Pt1 122.7(4) . . ?
C6C N1C C2C 129.5(15) . . ?
C6C N1C C1C 118.3(17) . . ?
C2C N1C C1C 112.0(17) . . ?
C4C N3C C2C 123.4(13) . . ?
C4C N4C Pt1 127.2(9) . . ?
O2C C2C N1C 129.5(18) . . ?
O2C C2C N3C 118.6(17) . . ?
N1C C2C N3C 111.9(16) . . ?
N4C C4C N3C 120.0(13) . . ?
N4C C4C C5C 123.6(13) . . ?
N3C C4C C5C 116.5(12) . . ?
C6C C5C C4C 119.8(15) . . ?
C5C C6C N1C 117.7(15) . . ?
C6T N1T C2T 121.1(12) . . ?
C6T N1T C1T 122.6(13) . . ?
C2T N1T C1T 115.9(13) . . ?
C4T N3T C2T 122.8(11) . . ?
C4T N3T Pt1 121.5(8) . . ?
C2T N3T Pt1 115.1(8) . . ?
O2T C2T N1T 125.8(13) . . ?
O2T C2T N3T 119.1(12) . . ?
N1T C2T N3T 115.1(12) . . ?
O4T C4T N3T 117.1(12) . . ?
O4T C4T C5T 125.0(12) . . ?
N3T C4T C5T 117.9(12) . . ?
C6T C5T C4T 119.2(13) . . ?
C6T C5T C7T 123.8(14) . . ?
C4T C5T C7T 116.8(13) . . ?
C5T C6T N1T 123.5(14) . . ?
C6 C1 C2 121.3(12) . . ?
C6 C1 P1 121.6(11) . . ?
C2 C1 P1 116.4(10) . . ?
C3 C2 C1 119.8(14) . . ?
C4 C3 C2 120.8(16) . . ?
C3 C4 C5 119.9(15) . . ?
C6 C5 C4 118.9(15) . . ?
C5 C6 C1 118.6(14) . . ?
C12 C7 C8 120.1(12) . . ?
C12 C7 P1 122.9(10) . . ?
C8 C7 P1 116.9(10) . . ?
C9 C8 C7 117.1(13) . . ?
C8 C9 C10 122.9(15) . . ?
C11 C10 C9 121.3(15) . . ?
C10 C11 C12 116.4(15) . . ?
C7 C12 C11 122.1(14) . . ?
C18 C13 C14 122.2(11) . . ?
C18 C13 P1 115.7(9) . . ?
C14 C13 P1 122.2(9) . . ?
C15 C14 C13 118.8(11) . . ?
C14 C15 C16 121.3(13) . . ?
C15 C16 C17 121.1(13) . . ?
C18 C17 C16 119.7(12) . . ?
C13 C18 C17 116.9(12) . . ?
C24 C19 C20 116.4(11) . . ?
C24 C19 P2 121.2(10) . . ?
C20 C19 P2 122.3(9) . . ?
C21 C20 C19 121.7(12) . . ?
C22 C21 C20 118.9(13) . . ?
C23 C22 C21 121.5(14) . . ?
C22 C23 C24 120.9(14) . . ?
C23 C24 C19 120.5(12) . . ?
C30 C25 C26 118.3(13) . . ?
C30 C25 P2 120.8(11) . . ?
C26 C25 P2 120.7(10) . . ?
C25 C26 C27 115.2(14) . . ?
C28 C27 C26 121.0(17) . . ?
C29 C28 C27 123(2) . . ?
C28 C29 C30 119(2) . . ?
C29 C30 C25 122.5(15) . . ?
C32 C31 C36 117.9(11) . . ?
C32 C31 P2 120.6(10) . . ?
C36 C31 P2 121.5(10) . . ?
C33 C32 C31 118.2(13) . . ?
C32 C33 C34 124.2(14) . . ?
C35 C34 C33 116.9(15) . . ?
C34 C35 C36 124.2(14) . . ?
C31 C36 C35 118.5(12) . . ?
N3U Pt2 N4D 86.5(3) . . ?
N3U Pt2 P4 174.0(2) . . ?
N4D Pt2 P4 87.6(2) . . ?
N3U Pt2 P3 89.4(3) . . ?
N4D Pt2 P3 175.9(2) . . ?
P4 Pt2 P3 96.48(12) . . ?
C49 P3 C37 111.4(7) . . ?
C49 P3 C43 105.8(6) . . ?
C37 P3 C43 100.6(6) . . ?
C49 P3 Pt2 111.6(5) . . ?
C37 P3 Pt2 113.2(5) . . ?
C43 P3 Pt2 113.6(4) . . ?
C61 P4 C67 102.5(6) . . ?
C61 P4 C55 108.0(6) . . ?
C67 P4 C55 103.4(6) . . ?
C61 P4 Pt2 110.1(5) . . ?
C67 P4 Pt2 123.2(4) . . ?
C55 P4 Pt2 108.7(5) . . ?
C2D N1D C6D 120.5(12) . . ?
C2D N1D C1D 118.7(12) . . ?
C6D N1D C1D 120.7(12) . . ?
C2D N3D C4D 128.1(11) . . ?
C4D N4D Pt2 127.0(8) . . ?
O2D C2D N3D 124.3(13) . . ?
O2D C2D N1D 121.9(14) . . ?
N3D C2D N1D 113.8(12) . . ?
N4D C4D N3D 120.9(11) . . ?
N4D C4D C5D 124.1(11) . . ?
N3D C4D C5D 115.0(11) . . ?
C6D C5D C4D 117.3(12) . . ?
C5D C6D N1D 124.6(12) . . ?
C6U N1U C2U 118.0(12) . . ?
C6U N1U C1U 122.9(11) . . ?
C2U N1U C1U 119.0(12) . . ?
C2U N3U C4U 125.3(11) . . ?
C2U N3U Pt2 119.3(8) . . ?
C4U N3U Pt2 115.2(8) . . ?
O2U C2U N3U 120.2(12) . . ?
O2U C2U N1U 122.8(12) . . ?
N3U C2U N1U 117.1(12) . . ?
O4U C4U C5U 124.2(14) . . ?
O4U C4U N3U 121.6(12) . . ?
C5U C4U N3U 114.2(12) . . ?
C6U C5U C4U 121.4(13) . . ?
C6U C5U C7U 123.0(12) . . ?
C4U C5U C7U 115.5(12) . . ?
C5U C6U N1U 123.8(12) . . ?
C38 C37 C42 125.4(14) . . ?
C38 C37 P3 119.7(10) . . ?
C42 C37 P3 114.3(12) . . ?
C37 C38 C39 121.5(13) . . ?
C38 C39 C40 116.6(14) . . ?
C39 C40 C41 113.2(15) . . ?
C42 C41 C40 131(2) . . ?
C41 C42 C37 112(2) . . ?
C48 C43 C44 119.4(14) . . ?
C48 C43 P3 121.6(13) . . ?
C44 C43 P3 118.9(11) . . ?
C45 C44 C43 120.9(15) . . ?
C44 C45 C46 118.1(16) . . ?
C45 C46 C47 122.4(16) . . ?
C48 C47 C46 114.9(17) . . ?
C43 C48 C47 124.1(17) . . ?
C50 C49 C54 115.4(13) . . ?
C50 C49 P3 126.4(12) . . ?
C54 C49 P3 118.2(11) . . ?
C49 C50 C51 124.4(16) . . ?
C52 C51 C50 117.7(17) . . ?
C51 C52 C53 122.3(18) . . ?
C54 C53 C52 117.6(16) . . ?
C53 C54 C49 122.2(14) . . ?
C60 C55 C56 120.9(11) . . ?
C60 C55 P4 119.4(11) . . ?
C56 C55 P4 119.7(9) . . ?
C57 C56 C55 117.5(12) . . ?
C58 C57 C56 122.4(14) . . ?
C59 C58 C57 119.7(14) . . ?
C58 C59 C60 120.6(13) . . ?
C55 C60 C59 118.8(12) . . ?
C66 C61 C62 116.2(13) . . ?
C66 C61 P4 118.8(11) . . ?
C62 C61 P4 125.0(12) . . ?
C61 C62 C63 124.4(15) . . ?
C62 C63 C64 116.7(16) . . ?
C63 C64 C65 120.9(15) . . ?
C66 C65 C64 117.1(16) . . ?
C65 C66 C61 124.5(15) . . ?
C72 C67 C68 119.9(12) . . ?
C72 C67 P4 121.7(10) . . ?
C68 C67 P4 118.4(10) . . ?
C67 C68 C69 118.5(13) . . ?
C70 C69 C68 118.5(14) . . ?
C71 C70 C69 121.8(15) . . ?
C70 C71 C72 120.5(14) . . ?
C71 C72 C67 120.8(13) . . ?
O13 N10 O11 118.8 . . ?
O13 N10 O12 120.0 . . ?
O11 N10 O12 121.0 . . ?
O22 N20 O21 118.8 . . ?
O22 N20 O23 120.0 . . ?
O21 N20 O23 121.0 . . ?
O32 N30 O31 118.8 . . ?
O32 N30 O33 120.0 . . ?
O31 N30 O33 121.0 . . ?
O41 N40 O43 118.8 . . ?
O41 N40 O42 120.0 . . ?
O43 N40 O42 121.0 . . ?

loop_
_geom_bond_atom_site_label_1
_geom_bond_atom_site_label_2
_geom_bond_distance
_geom_bond_site_symmetry_2
_geom_bond_publ_flag
Pt1 N3T 2.095(8) . ?
Pt1 N4C 2.110(9) . ?
Pt1 P1 2.274(3) . ?
Pt1 P2 2.286(3) . ?
P1 C1 1.802(12) . ?
P1 C7 1.832(12) . ?
P1 C13 1.867(11) . ?
P2 C19 1.816(11) . ?
P2 C25 1.824(13) . ?
P2 C31 1.831(12) . ?
N1C C6C 1.330(16) . ?
N1C C2C 1.333(18) . ?
N1C C1C 1.343(19) . ?
N3C C4C 1.357(14) . ?
N3C C2C 1.376(17) . ?
N4C C4C 1.296(13) . ?
O2C C2C 1.228(16) . ?
C4C C5C 1.450(16) . ?
C5C C6C 1.291(16) . ?
N1T C6T 1.341(15) . ?
N1T C2T 1.375(15) . ?
N1T C1T 1.455(15) . ?
N3T C4T 1.354(13) . ?
N3T C2T 1.395(14) . ?
O2T C2T 1.264(13) . ?
O4T C4T 1.256(13) . ?
C4T C5T 1.397(15) . ?
C5T C6T 1.290(16) . ?
C5T C7T 1.505(16) . ?
C1 C6 1.379(16) . ?
C1 C2 1.392(15) . ?
C2 C3 1.339(16) . ?
C3 C4 1.33(2) . ?
C4 C5 1.46(2) . ?
C5 C6 1.349(17) . ?
C7 C12 1.393(15) . ?
C7 C8 1.399(15) . ?
C8 C9 1.380(17) . ?
C9 C10 1.405(19) . ?
C10 C11 1.355(19) . ?
C11 C12 1.438(17) . ?
C13 C18 1.361(14) . ?
C13 C14 1.420(14) . ?
C14 C15 1.330(14) . ?
C15 C16 1.330(15) . ?
C16 C17 1.405(16) . ?
C17 C18 1.397(15) . ?
C19 C24 1.380(14) . ?
C19 C20 1.416(14) . ?
C20 C21 1.366(14) . ?
C21 C22 1.352(16) . ?
C22 C23 1.337(17) . ?
C23 C24 1.379(16) . ?
C25 C30 1.377(15) . ?
C25 C26 1.407(15) . ?
C26 C27 1.446(18) . ?
C27 C28 1.33(2) . ?
C28 C29 1.27(2) . ?
C29 C30 1.369(18) . ?
C31 C32 1.392(15) . ?
C31 C36 1.400(14) . ?
C32 C33 1.365(16) . ?
C33 C34 1.383(18) . ?
C34 C35 1.270(16) . ?
C35 C36 1.414(15) . ?
Pt2 N3U 2.045(9) . ?
Pt2 N4D 2.089(8) . ?
Pt2 P4 2.272(3) . ?
Pt2 P3 2.281(3) . ?
P3 C49 1.771(14) . ?
P3 C37 1.798(13) . ?
P3 C43 1.822(14) . ?
P4 C61 1.765(13) . ?
P4 C67 1.803(12) . ?
P4 C55 1.829(12) . ?
N1D C2D 1.375(14) . ?
N1D C6D 1.396(14) . ?
N1D C1D 1.507(15) . ?
N3D C2D 1.361(14) . ?
N3D C4D 1.389(12) . ?
N4D C4D 1.264(12) . ?
O2D C2D 1.225(14) . ?
C4D C5D 1.437(14) . ?
C5D C6D 1.327(15) . ?
N1U C6U 1.369(15) . ?
N1U C2U 1.414(14) . ?
N1U C1U 1.529(14) . ?
N3U C2U 1.381(13) . ?
N3U C4U 1.407(15) . ?
O2U C2U 1.230(13) . ?
O4U C4U 1.224(13) . ?
C4U C5U 1.399(15) . ?
C5U C6U 1.350(14) . ?
C5U C7U 1.467(15) . ?
C37 C38 1.353(15) . ?
C37 C42 1.38(2) . ?
C38 C39 1.375(16) . ?
C39 C40 1.434(19) . ?
C40 C41 1.46(2) . ?
C41 C42 1.24(2) . ?
C43 C48 1.338(16) . ?
C43 C44 1.365(17) . ?
C44 C45 1.358(17) . ?
C45 C46 1.38(2) . ?
C46 C47 1.41(2) . ?
C47 C48 1.361(19) . ?
C49 C50 1.349(16) . ?
C49 C54 1.419(16) . ?
C50 C51 1.37(2) . ?
C51 C52 1.34(2) . ?
C52 C53 1.39(2) . ?
C53 C54 1.363(17) . ?
C55 C60 1.398(15) . ?
C55 C56 1.409(15) . ?
C56 C57 1.391(14) . ?
C57 C58 1.389(16) . ?
C58 C59 1.356(17) . ?
C59 C60 1.422(16) . ?
C61 C66 1.352(15) . ?
C61 C62 1.366(16) . ?
C62 C63 1.376(18) . ?
C63 C64 1.378(19) . ?
C64 C65 1.416(19) . ?
C65 C66 1.351(17) . ?
C67 C72 1.379(16) . ?
C67 C68 1.396(15) . ?
C68 C69 1.407(15) . ?
C69 C70 1.384(18) . ?
C70 C71 1.343(18) . ?
C71 C72 1.346(16) . ?
N10 O13 1.2218 . ?
N10 O11 1.2310 . ?
N10 O12 1.2473 . ?
N20 O22 1.2218 . ?
N20 O21 1.2310 . ?
N20 O23 1.2472 . ?
N30 O32 1.2220 . ?
N30 O31 1.2309 . ?
N30 O33 1.2472 . ?
N40 O41 1.2219 . ?
N40 O43 1.2309 . ?
N40 O42 1.2472 . ?

loop_
_geom_torsion_atom_site_label_1
_geom_torsion_atom_site_label_2
_geom_torsion_atom_site_label_3
_geom_torsion_atom_site_label_4
_geom_torsion
_geom_torsion_site_symmetry_1
_geom_torsion_site_symmetry_2
_geom_torsion_site_symmetry_3
_geom_torsion_site_symmetry_4
_geom_torsion_publ_flag
N3T Pt1 P1 C1 118.6(5) . . . . ?
N4C Pt1 P1 C1 106(4) . . . . ?
P2 Pt1 P1 C1 -62.9(4) . . . . ?
N3T Pt1 P1 C7 2.4(5) . . . . ?
N4C Pt1 P1 C7 -11(4) . . . . ?
P2 Pt1 P1 C7 -179.1(5) . . . . ?
N3T Pt1 P1 C13 -114.8(5) . . . . ?
N4C Pt1 P1 C13 -128(4) . . . . ?
P2 Pt1 P1 C13 63.7(4) . . . . ?
N3T Pt1 P2 C19 -90(3) . . . . ?
N4C Pt1 P2 C19 -72.4(5) . . . . ?
P1 Pt1 P2 C19 106.8(4) . . . . ?
N3T Pt1 P2 C25 30(3) . . . . ?
N4C Pt1 P2 C25 47.3(5) . . . . ?
P1 Pt1 P2 C25 -133.5(4) . . . . ?
N3T Pt1 P2 C31 150(3) . . . . ?
N4C Pt1 P2 C31 167.2(6) . . . . ?
P1 Pt1 P2 C31 -13.6(5) . . . . ?
N3T Pt1 N4C C4C 77.5(10) . . . . ?
P1 Pt1 N4C C4C 91(4) . . . . ?
P2 Pt1 N4C C4C -101.0(10) . . . . ?
C6C N1C C2C O2C 172.9(15) . . . . ?
C1C N1C C2C O2C -3(3) . . . . ?
C6C N1C C2C N3C -4(2) . . . . ?
C1C N1C C2C N3C -179.4(14) . . . . ?
C4C N3C C2C O2C -166.4(12) . . . . ?
C4C N3C C2C N1C 10.8(19) . . . . ?
Pt1 N4C C4C N3C -8.7(16) . . . . ?
Pt1 N4C C4C C5C 171.0(9) . . . . ?
C2C N3C C4C N4C 165.9(12) . . . . ?
C2C N3C C4C C5C -13.8(18) . . . . ?
N4C C4C C5C C6C -170.1(13) . . . . ?
N3C C4C C5C C6C 9.6(19) . . . . ?
C4C C5C C6C N1C -3(2) . . . . ?
C2C N1C C6C C5C 1(3) . . . . ?
C1C N1C C6C C5C 175.8(16) . . . . ?
N4C Pt1 N3T C4T -101.7(9) . . . . ?
P1 Pt1 N3T C4T 79.3(9) . . . . ?
P2 Pt1 N3T C4T -84(3) . . . . ?
N4C Pt1 N3T C2T 86.7(8) . . . . ?
P1 Pt1 N3T C2T -92.3(8) . . . . ?
P2 Pt1 N3T C2T 104(3) . . . . ?
C6T N1T C2T O2T 177.9(12) . . . . ?
C1T N1T C2T O2T 5(2) . . . . ?
C6T N1T C2T N3T -3.6(18) . . . . ?
C1T N1T C2T N3T -176.9(11) . . . . ?
C4T N3T C2T O2T 177.0(11) . . . . ?
Pt1 N3T C2T O2T -11.5(14) . . . . ?
C4T N3T C2T N1T -1.6(17) . . . . ?
Pt1 N3T C2T N1T 169.9(8) . . . . ?
C2T N3T C4T O4T -174.5(10) . . . . ?
Pt1 N3T C4T O4T 14.5(15) . . . . ?
C2T N3T C4T C5T 5.0(17) . . . . ?
Pt1 N3T C4T C5T -165.9(8) . . . . ?
O4T C4T C5T C6T 176.2(13) . . . . ?
N3T C4T C5T C6T -3.4(19) . . . . ?
O4T C4T C5T C7T -8.0(19) . . . . ?
N3T C4T C5T C7T 172.4(11) . . . . ?
C4T C5T C6T N1T -2(2) . . . . ?
C7T C5T C6T N1T -177.2(13) . . . . ?
C2T N1T C6T C5T 5(2) . . . . ?
C1T N1T C6T C5T 178.3(13) . . . . ?
C7 P1 C1 C6 -61.7(11) . . . . ?
C13 P1 C1 C6 49.9(12) . . . . ?
Pt1 P1 C1 C6 174.5(9) . . . . ?
C7 P1 C1 C2 108.6(10) . . . . ?
C13 P1 C1 C2 -139.8(9) . . . . ?
Pt1 P1 C1 C2 -15.2(11) . . . . ?
C6 C1 C2 C3 -9(2) . . . . ?
P1 C1 C2 C3 -179.7(11) . . . . ?
C1 C2 C3 C4 4(2) . . . . ?
C2 C3 C4 C5 2(3) . . . . ?
C3 C4 C5 C6 -4(2) . . . . ?
C4 C5 C6 C1 -1(2) . . . . ?
C2 C1 C6 C5 7.9(19) . . . . ?
P1 C1 C6 C5 177.8(10) . . . . ?
C1 P1 C7 C12 132.7(11) . . . . ?
C13 P1 C7 C12 15.1(12) . . . . ?
Pt1 P1 C7 C12 -104.5(10) . . . . ?
C1 P1 C7 C8 -45.2(11) . . . . ?
C13 P1 C7 C8 -162.8(10) . . . . ?
Pt1 P1 C7 C8 77.6(10) . . . . ?
C12 C7 C8 C9 1.8(19) . . . . ?
P1 C7 C8 C9 179.8(10) . . . . ?
C7 C8 C9 C10 0(2) . . . . ?
C8 C9 C10 C11 -2(3) . . . . ?
C9 C10 C11 C12 2(2) . . . . ?
C8 C7 C12 C11 -1(2) . . . . ?
P1 C7 C12 C11 -179.1(11) . . . . ?
C10 C11 C12 C7 -1(2) . . . . ?
C1 P1 C13 C18 171.9(9) . . . . ?
C7 P1 C13 C18 -78.5(10) . . . . ?
Pt1 P1 C13 C18 44.9(10) . . . . ?
C1 P1 C13 C14 -9.0(11) . . . . ?
C7 P1 C13 C14 100.6(10) . . . . ?
Pt1 P1 C13 C14 -136.0(9) . . . . ?
C18 C13 C14 C15 0.3(18) . . . . ?
P1 C13 C14 C15 -178.8(9) . . . . ?
C13 C14 C15 C16 3.0(19) . . . . ?
C14 C15 C16 C17 -4(2) . . . . ?
C15 C16 C17 C18 2(2) . . . . ?
C14 C13 C18 C17 -2.4(18) . . . . ?
P1 C13 C18 C17 176.7(9) . . . . ?
C16 C17 C18 C13 1.6(19) . . . . ?
C25 P2 C19 C24 66.2(12) . . . . ?
C31 P2 C19 C24 -43.0(12) . . . . ?
Pt1 P2 C19 C24 -175.3(9) . . . . ?
C25 P2 C19 C20 -112.4(10) . . . . ?
C31 P2 C19 C20 138.4(10) . . . . ?
Pt1 P2 C19 C20 6.2(11) . . . . ?
C24 C19 C20 C21 1.7(18) . . . . ?
P2 C19 C20 C21 -179.7(9) . . . . ?
C19 C20 C21 C22 -1.0(19) . . . . ?
C20 C21 C22 C23 -1(2) . . . . ?
C21 C22 C23 C24 2(2) . . . . ?
C22 C23 C24 C19 -1(2) . . . . ?
C20 C19 C24 C23 -0.6(19) . . . . ?
P2 C19 C24 C23 -179.3(10) . . . . ?
C19 P2 C25 C30 166.8(9) . . . . ?
C31 P2 C25 C30 -85.3(10) . . . . ?
Pt1 P2 C25 C30 46.1(10) . . . . ?
C19 P2 C25 C26 -8.4(11) . . . . ?
C31 P2 C25 C26 99.5(10) . . . . ?
Pt1 P2 C25 C26 -129.1(8) . . . . ?
C30 C25 C26 C27 -1.0(16) . . . . ?
P2 C25 C26 C27 174.3(9) . . . . ?
C25 C26 C27 C28 2(2) . . . . ?
C26 C27 C28 C29 1(3) . . . . ?
C27 C28 C29 C30 -4(3) . . . . ?
C28 C29 C30 C25 5(2) . . . . ?
C26 C25 C30 C29 -2.2(18) . . . . ?
P2 C25 C30 C29 -177.5(11) . . . . ?
C19 P2 C31 C32 -40.9(11) . . . . ?
C25 P2 C31 C32 -154.5(10) . . . . ?
Pt1 P2 C31 C32 83.9(10) . . . . ?
C19 P2 C31 C36 139.9(10) . . . . ?
C25 P2 C31 C36 26.3(11) . . . . ?
Pt1 P2 C31 C36 -95.3(10) . . . . ?
C36 C31 C32 C33 -3.4(18) . . . . ?
P2 C31 C32 C33 177.4(10) . . . . ?
C31 C32 C33 C34 4(2) . . . . ?
C32 C33 C34 C35 -3(2) . . . . ?
C33 C34 C35 C36 2(3) . . . . ?
C32 C31 C36 C35 2.0(17) . . . . ?
P2 C31 C36 C35 -178.8(9) . . . . ?
C34 C35 C36 C31 -1(2) . . . . ?
N3U Pt2 P3 C49 -125.0(6) . . . . ?
N4D Pt2 P3 C49 -118(4) . . . . ?
P4 Pt2 P3 C49 56.1(5) . . . . ?
N3U Pt2 P3 C37 108.4(5) . . . . ?
N4D Pt2 P3 C37 116(4) . . . . ?
P4 Pt2 P3 C37 -70.5(5) . . . . ?
N3U Pt2 P3 C43 -5.6(6) . . . . ?
N4D Pt2 P3 C43 2(4) . . . . ?
P4 Pt2 P3 C43 175.6(6) . . . . ?
N3U Pt2 P4 C61 59(3) . . . . ?
N4D Pt2 P4 C61 47.5(5) . . . . ?
P3 Pt2 P4 C61 -132.1(5) . . . . ?
N3U Pt2 P4 C67 -180(100) . . . . ?
N4D Pt2 P4 C67 168.5(6) . . . . ?
P3 Pt2 P4 C67 -11.0(6) . . . . ?
N3U Pt2 P4 C55 -59(3) . . . . ?
N4D Pt2 P4 C55 -70.6(4) . . . . ?
P3 Pt2 P4 C55 109.8(4) . . . . ?
N3U Pt2 N4D C4D 77.0(10) . . . . ?
P4 Pt2 N4D C4D -104.2(10) . . . . ?
P3 Pt2 N4D C4D 70(4) . . . . ?
C4D N3D C2D O2D -174.7(11) . . . . ?
C4D N3D C2D N1D 5.0(18) . . . . ?
C6D N1D C2D O2D -177.1(11) . . . . ?
C1D N1D C2D O2D 0.7(19) . . . . ?
C6D N1D C2D N3D 3.1(17) . . . . ?
C1D N1D C2D N3D -179.0(10) . . . . ?
Pt2 N4D C4D N3D -6.3(16) . . . . ?
Pt2 N4D C4D C5D 170.6(8) . . . . ?
C2D N3D C4D N4D 168.2(12) . . . . ?
C2D N3D C4D C5D -9.0(17) . . . . ?
N4D C4D C5D C6D -172.5(11) . . . . ?
N3D C4D C5D C6D 4.6(16) . . . . ?
C4D C5D C6D N1D 2.8(19) . . . . ?
C2D N1D C6D C5D -7.1(19) . . . . ?
C1D N1D C6D C5D 175.1(12) . . . . ?
N4D Pt2 N3U C2U -99.5(8) . . . . ?
P4 Pt2 N3U C2U -111(3) . . . . ?
P3 Pt2 N3U C2U 79.9(8) . . . . ?
N4D Pt2 N3U C4U 85.1(8) . . . . ?
P4 Pt2 N3U C4U 73(3) . . . . ?
P3 Pt2 N3U C4U -95.5(8) . . . . ?
C4U N3U C2U O2U -176.8(11) . . . . ?
Pt2 N3U C2U O2U 8.3(15) . . . . ?
C4U N3U C2U N1U 3.8(17) . . . . ?
Pt2 N3U C2U N1U -171.1(8) . . . . ?
C6U N1U C2U O2U -178.8(11) . . . . ?
C1U N1U C2U O2U -2.9(18) . . . . ?
C6U N1U C2U N3U 0.5(16) . . . . ?
C1U N1U C2U N3U 176.5(10) . . . . ?
C2U N3U C4U O4U 172.8(10) . . . . ?
Pt2 N3U C4U O4U -12.1(15) . . . . ?
C2U N3U C4U C5U -4.9(16) . . . . ?
Pt2 N3U C4U C5U 170.2(7) . . . . ?
O4U C4U C5U C6U -175.9(11) . . . . ?
N3U C4U C5U C6U 1.7(16) . . . . ?
O4U C4U C5U C7U 5.1(18) . . . . ?
N3U C4U C5U C7U -177.3(10) . . . . ?
C4U C5U C6U N1U 2.5(18) . . . . ?
C7U C5U C6U N1U -178.6(11) . . . . ?
C2U N1U C6U C5U -3.6(18) . . . . ?
C1U N1U C6U C5U -179.4(10) . . . . ?
C49 P3 C37 C38 -138.1(10) . . . . ?
C43 P3 C37 C38 110.2(11) . . . . ?
Pt2 P3 C37 C38 -11.4(12) . . . . ?
C49 P3 C37 C42 49.7(13) . . . . ?
C43 P3 C37 C42 -62.0(13) . . . . ?
Pt2 P3 C37 C42 176.5(10) . . . . ?
C42 C37 C38 C39 -3(2) . . . . ?
P3 C37 C38 C39 -174.7(10) . . . . ?
C37 C38 C39 C40 3(2) . . . . ?
C38 C39 C40 C41 -0.7(19) . . . . ?
C39 C40 C41 C42 -1(3) . . . . ?
C40 C41 C42 C37 1(3) . . . . ?
C38 C37 C42 C41 1(3) . . . . ?
P3 C37 C42 C41 173.0(14) . . . . ?
C49 P3 C43 C48 19.0(13) . . . . ?
C37 P3 C43 C48 134.9(11) . . . . ?
Pt2 P3 C43 C48 -103.8(11) . . . . ?
C49 P3 C43 C44 -158.2(11) . . . . ?
C37 P3 C43 C44 -42.2(12) . . . . ?
Pt2 P3 C43 C44 79.1(11) . . . . ?
C48 C43 C44 C45 4(2) . . . . ?
P3 C43 C44 C45 -179.0(10) . . . . ?
C43 C44 C45 C46 -1(2) . . . . ?
C44 C45 C46 C47 -2(2) . . . . ?
C45 C46 C47 C48 2(2) . . . . ?
C44 C43 C48 C47 -4(2) . . . . ?
P3 C43 C48 C47 179.2(12) . . . . ?
C46 C47 C48 C43 1(2) . . . . ?
C37 P3 C49 C50 -7.4(14) . . . . ?
C43 P3 C49 C50 101.0(12) . . . . ?
Pt2 P3 C49 C50 -135.0(11) . . . . ?
C37 P3 C49 C54 172.1(10) . . . . ?
C43 P3 C49 C54 -79.5(11) . . . . ?
Pt2 P3 C49 C54 44.5(11) . . . . ?
C54 C49 C50 C51 4(2) . . . . ?
P3 C49 C50 C51 -176.6(12) . . . . ?
C49 C50 C51 C52 -6(3) . . . . ?
C50 C51 C52 C53 7(3) . . . . ?
C51 C52 C53 C54 -6(3) . . . . ?
C52 C53 C54 C49 4(2) . . . . ?
C50 C49 C54 C53 -3(2) . . . . ?
P3 C49 C54 C53 177.9(11) . . . . ?
C61 P4 C55 C60 67.7(10) . . . . ?
C67 P4 C55 C60 -40.4(11) . . . . ?
Pt2 P4 C55 C60 -172.8(8) . . . . ?
C61 P4 C55 C56 -114.9(10) . . . . ?
C67 P4 C55 C56 136.9(9) . . . . ?
Pt2 P4 C55 C56 4.5(10) . . . . ?
C60 C55 C56 C57 -0.4(17) . . . . ?
P4 C55 C56 C57 -177.7(8) . . . . ?
C55 C56 C57 C58 -0.7(18) . . . . ?
C56 C57 C58 C59 2(2) . . . . ?
C57 C58 C59 C60 -2(2) . . . . ?
C56 C55 C60 C59 0.1(17) . . . . ?
P4 C55 C60 C59 177.5(9) . . . . ?
C58 C59 C60 C55 1.1(18) . . . . ?
C67 P4 C61 C66 -86.7(10) . . . . ?
C55 P4 C61 C66 164.6(10) . . . . ?
Pt2 P4 C61 C66 46.1(10) . . . . ?
C67 P4 C61 C62 94.6(11) . . . . ?
C55 P4 C61 C62 -14.2(12) . . . . ?
Pt2 P4 C61 C62 -132.7(10) . . . . ?
C66 C61 C62 C63 -2(2) . . . . ?
P4 C61 C62 C63 177.0(12) . . . . ?
C61 C62 C63 C64 0(2) . . . . ?
C62 C63 C64 C65 0(2) . . . . ?
C63 C64 C65 C66 3(2) . . . . ?
C64 C65 C66 C61 -5(2) . . . . ?
C62 C61 C66 C65 4.6(19) . . . . ?
P4 C61 C66 C65 -174.3(11) . . . . ?
C61 P4 C67 C72 23.7(12) . . . . ?
C55 P4 C67 C72 135.8(10) . . . . ?
Pt2 P4 C67 C72 -100.9(10) . . . . ?
C61 P4 C67 C68 -154.6(10) . . . . ?
C55 P4 C67 C68 -42.4(10) . . . . ?
Pt2 P4 C67 C68 80.9(10) . . . . ?
C72 C67 C68 C69 -1.1(17) . . . . ?
P4 C67 C68 C69 177.2(8) . . . . ?
C67 C68 C69 C70 -0.6(18) . . . . ?
C68 C69 C70 C71 2(2) . . . . ?
C69 C70 C71 C72 -1(2) . . . . ?
C70 C71 C72 C67 -1(2) . . . . ?
C68 C67 C72 C71 1.9(19) . . . . ?
P4 C67 C72 C71 -176.3(10) . . . . ?
